data_2239079
loop_
_publ_author_name
'Sreeja, P. B.'
'Sithambaresan, M.'
'Aiswarya, N.'
'Kurup, M. R. Prathapachandra'

_publ_section_title
;
 <i>N</i>'-[(1<i>E</i>)-1-(2-Fluorophenyl)ethylidene]pyridine-3-carbohydrazide
;
_journal_issue 2
_journal_name_full 'Acta Crystallographica Section E'
_journal_page_first o115
_journal_paper_doi 10.1107/S1600536813035009
_journal_volume 70
_journal_year 2014
_chemical_formula_moiety 'C14 H12 F N3 O'
_chemical_formula_sum 'C14 H12 F N3 O'
_chemical_formula_weight 257.27
_chemical_name_systematic
;
<i>N</i>'-[(1<i>E</i>)-1-(2-Fluorophenyl)ethylidene]pyridine-3-carbohydrazide
;
_space_group_IT_number 60
_symmetry_cell_setting orthorhombic
_symmetry_space_group_name_Hall '-P 2n 2ab'
_symmetry_space_group_name_H-M 'P b c n'
_atom_sites_solution_hydrogens geom
_atom_sites_solution_primary direct
_atom_sites_solution_secondary difmap
_audit_creation_method SHELXL-97
_cell_angle_alpha 90.00
_cell_angle_beta 90.00
_cell_angle_gamma 90.00
_cell_formula_units_Z 8
_cell_length_a 18.926(3)
_cell_length_b 8.0486(9)
_cell_length_c 16.337(3)
_cell_measurement_reflns_used 2433
_cell_measurement_temperature 296(2)
_cell_measurement_theta_max 22.644
_cell_measurement_theta_min 2.493
_cell_volume 2488.6(7)
_computing_cell_refinement 'APEX2 and SAINT (Bruker, 2004)'
_computing_data_collection 'APEX2 (Bruker, 2004)'
_computing_data_reduction 'SAINT and XPREP (Bruker, 2004)'
_computing_molecular_graphics
;
ORTEP-3 for Windows (Farrugia, 2012) and
DIAMOND  (Brandenburg, 2010)
;
_computing_publication_material 'SHELXL-97 (Sheldrick, 2008) and publCIF (Westrip, 2010)'
_computing_structure_refinement 'SHELXL-97 (Sheldrick, 2008)'
_computing_structure_solution 'SHELXS-97 (Sheldrick, 2008)'
_diffrn_ambient_temperature 296(2)
_diffrn_detector_area_resol_mean 8.33
_diffrn_measured_fraction_theta_full 0.997
_diffrn_measured_fraction_theta_max 0.997
_diffrn_measurement_device_type 'Bruker  ApexII CCD'
_diffrn_measurement_method '\w and \f scan'
_diffrn_radiation_monochromator graphite
_diffrn_radiation_source 'fine-focus sealed tube'
_diffrn_radiation_type MoK\a
_diffrn_radiation_wavelength 0.71073
_diffrn_reflns_av_R_equivalents 0.0561
_diffrn_reflns_av_sigmaI/netI 0.0408
_diffrn_reflns_limit_h_max 25
_diffrn_reflns_limit_h_min -24
_diffrn_reflns_limit_k_max 10
_diffrn_reflns_limit_k_min -10
_diffrn_reflns_limit_l_max 21
_diffrn_reflns_limit_l_min -21
_diffrn_reflns_number 19111
_diffrn_reflns_theta_full 28.00
_diffrn_reflns_theta_max 28.00
_diffrn_reflns_theta_min 2.49
_diffrn_standards_number 0
_exptl_absorpt_coefficient_mu 0.100
_exptl_absorpt_correction_T_max 0.9803
_exptl_absorpt_correction_T_min 0.9517
_exptl_absorpt_correction_type multi-scan
_exptl_absorpt_process_details '(SADABS; Bruker, 2004)'
_exptl_crystal_colour colourless
_exptl_crystal_density_diffrn 1.373
_exptl_crystal_density_method 'not measured'
_exptl_crystal_description needle
_exptl_crystal_F_000 1072
_exptl_crystal_size_max 0.50
_exptl_crystal_size_mid 0.25
_exptl_crystal_size_min 0.20
_refine_diff_density_max 0.285
_refine_diff_density_min -0.223
_refine_ls_extinction_coef 0.0048(13)
_refine_ls_extinction_expression Fc^*^=kFc[1+0.001xFc^2^\l^3^/sin(2\q)]^-1/4^
_refine_ls_extinction_method SHELXL
_refine_ls_goodness_of_fit_ref 1.012
_refine_ls_hydrogen_treatment mixed
_refine_ls_matrix_type full
_refine_ls_number_parameters 188
_refine_ls_number_reflns 2999
_refine_ls_number_restraints 1
_refine_ls_restrained_S_all 1.012
_refine_ls_R_factor_all 0.0978
_refine_ls_R_factor_gt 0.0508
_refine_ls_shift/su_max 0.000
_refine_ls_shift/su_mean 0.000
_refine_ls_structure_factor_coef Fsqd
_refine_ls_weighting_details 'calc w=1/[\s^2^(Fo^2^)+(0.0806P)^2^+0.3159P] where P=(Fo^2^+2Fc^2^)/3'
_refine_ls_weighting_scheme calc
_refine_ls_wR_factor_gt 0.1294
_refine_ls_wR_factor_ref 0.1608
_reflns_number_gt 1755
_reflns_number_total 3009
_reflns_threshold_expression >2sigma(I)
_cod_data_source_file zl2571sup1.cif
_cod_data_source_block I
_cod_database_code 2239079
_cod_database_fobs_code 2239079

loop_
_symmetry_equiv_pos_as_xyz
'x, y, z'
'x+1/2, -y+1/2, -z'
'-x, y, -z+1/2'
'-x+1/2, -y+1/2, z+1/2'
'-x, -y, -z'
'-x-1/2, y-1/2, z'
'x, -y, z-1/2'
'x-1/2, y-1/2, -z-1/2'

loop_
_atom_site_type_symbol
_atom_site_label
_atom_site_fract_x
_atom_site_fract_y
_atom_site_fract_z
_atom_site_U_iso_or_equiv
_atom_site_adp_type
_atom_site_calc_flag
_atom_site_refinement_flags
_atom_site_occupancy
_atom_site_symmetry_multiplicity
_atom_site_disorder_assembly
_atom_site_disorder_group
O O1 0.16369(8) 1.08491(17) 0.92895(10) 0.0564(5) Uani d . 1 1 . .
N N1 0.28297(9) 1.04304(17) 1.01301(10) 0.0379(4) Uani d . 1 1 A .
N N2 0.25250(9) 0.91485(18) 0.96943(10) 0.0384(4) Uani d D 1 1 . .
N N3 0.05671(13) 0.6619(3) 0.84194(16) 0.0827(8) Uani d . 1 1 . .
F F1 0.26405(10) 1.2489(2) 1.14815(13) 0.0557(7) Uani d P 0.632(4) 1 A 1
F F1B 0.4820(2) 1.1072(5) 1.0493(3) 0.0761(16) Uani d P 0.368(4) 1 A 2
C C6 0.44269(12) 1.1919(3) 1.09238(15) 0.0533(6) Uani d . 1 1 . .
H H6 0.4719 1.1180 1.0646 0.064 Uiso calc PR 0.632(4) 1 A 1
C C2 0.33059(12) 1.2728(2) 1.13857(13) 0.0447(5) Uani d . 1 1 . .
H H2 0.2822 1.2548 1.1430 0.054 Uiso calc PR 0.368(4) 1 A 2
C C5 0.47260(14) 1.3288(3) 1.12899(17) 0.0672(7) Uani d . 1 1 A .
H H5 0.5211 1.3466 1.1259 0.081 Uiso calc R 1 1 . .
C C4 0.43039(15) 1.4381(3) 1.16994(18) 0.0717(8) Uani d . 1 1 . .
H H4 0.4501 1.5317 1.1943 0.086 Uiso calc R 1 1 A .
C C3 0.35920(15) 1.4110(3) 1.17547(16) 0.0628(7) Uani d . 1 1 A .
H H3 0.3305 1.4850 1.2038 0.075 Uiso calc R 1 1 . .
C C1 0.37091(10) 1.1596(2) 1.09523(12) 0.0378(5) Uani d . 1 1 A .
C C7 0.33978(10) 1.0136(2) 1.05237(12) 0.0371(4) Uani d . 1 1 . .
C C8 0.37763(12) 0.8504(2) 1.05763(16) 0.0551(6) Uani d . 1 1 A .
H H8A 0.3441 0.7635 1.0681 0.083 Uiso calc R 1 1 . .
H H8B 0.4116 0.8544 1.1013 0.083 Uiso calc R 1 1 . .
H H8C 0.4015 0.8289 1.0069 0.083 Uiso calc R 1 1 . .
C C9 0.19212(11) 0.9487(2) 0.92867(12) 0.0386(5) Uani d . 1 1 . .
C C10 0.16141(11) 0.8085(2) 0.88031(11) 0.0374(5) Uani d . 1 1 . .
C C11 0.08970(12) 0.7822(3) 0.88351(15) 0.0545(6) Uani d . 1 1 . .
H H11 0.0626 0.8519 0.9164 0.065 Uiso calc R 1 1 . .
C C12 0.09829(18) 0.5653(4) 0.79477(19) 0.0829(9) Uani d . 1 1 . .
H H12 0.0769 0.4795 0.7658 0.099 Uiso calc R 1 1 . .
C C13 0.16935(14) 0.5845(3) 0.78654(15) 0.0601(6) Uani d . 1 1 . .
H H13 0.1954 0.5155 0.7522 0.072 Uiso calc R 1 1 . .
C C14 0.20124(11) 0.7080(2) 0.83009(13) 0.0460(5) Uani d . 1 1 . .
H H14 0.2498 0.7242 0.8259 0.055 Uiso calc R 1 1 . .
H H2' 0.2692(10) 0.8137(15) 0.9722(14) 0.051(6) Uiso d D 1 1 . .

loop_
_atom_site_aniso_label
_atom_site_aniso_U_11
_atom_site_aniso_U_22
_atom_site_aniso_U_33
_atom_site_aniso_U_12
_atom_site_aniso_U_13
_atom_site_aniso_U_23
O1 0.0594(10) 0.0345(8) 0.0752(12) 0.0116(7) -0.0128(8) -0.0112(7)
N1 0.0495(10) 0.0247(7) 0.0393(9) -0.0057(7) -0.0023(8) -0.0022(6)
N2 0.0499(10) 0.0222(7) 0.0431(9) -0.0004(7) -0.0070(8) -0.0031(6)
N3 0.0724(15) 0.0924(17) 0.0834(18) -0.0245(13) -0.0065(13) -0.0225(14)
F1 0.0434(13) 0.0599(13) 0.0639(14) 0.0009(9) 0.0058(9) -0.0186(10)
F1B 0.053(2) 0.072(3) 0.103(3) -0.0039(19) 0.026(2) -0.023(2)
C6 0.0507(13) 0.0508(13) 0.0583(14) -0.0085(11) 0.0020(11) -0.0027(11)
C2 0.0508(13) 0.0406(11) 0.0426(11) 0.0015(9) -0.0056(10) -0.0032(8)
C5 0.0579(15) 0.0559(14) 0.088(2) -0.0180(12) -0.0146(14) -0.0041(13)
C4 0.0798(19) 0.0495(14) 0.086(2) -0.0141(13) -0.0316(16) -0.0113(13)
C3 0.0851(19) 0.0412(12) 0.0621(15) 0.0095(12) -0.0157(13) -0.0182(11)
C1 0.0479(12) 0.0306(9) 0.0347(10) -0.0059(8) -0.0019(9) 0.0009(7)
C7 0.0423(11) 0.0307(9) 0.0384(10) -0.0041(8) 0.0034(9) -0.0009(7)
C8 0.0528(13) 0.0374(11) 0.0751(16) 0.0050(10) -0.0097(12) -0.0117(10)
C9 0.0479(11) 0.0262(9) 0.0417(11) -0.0001(8) -0.0002(9) -0.0021(7)
C10 0.0449(11) 0.0305(9) 0.0368(10) 0.0001(8) -0.0059(8) 0.0018(7)
C11 0.0489(13) 0.0561(13) 0.0584(15) -0.0020(11) -0.0031(11) -0.0108(11)
C12 0.106(2) 0.0739(18) 0.0687(18) -0.0330(18) -0.0120(17) -0.0239(15)
C13 0.0832(18) 0.0477(12) 0.0492(13) -0.0034(12) 0.0003(12) -0.0194(10)
C14 0.0496(12) 0.0428(11) 0.0457(12) -0.0013(9) -0.0019(10) -0.0070(9)

loop_
_atom_type_symbol
_atom_type_description
_atom_type_scat_dispersion_real
_atom_type_scat_dispersion_imag
_atom_type_scat_source
C C 0.0033 0.0016 'International Tables Vol C Tables 4.2.6.8 and 6.1.1.4'
H H 0.0000 0.0000 'International Tables Vol C Tables 4.2.6.8 and 6.1.1.4'
N N 0.0061 0.0033 'International Tables Vol C Tables 4.2.6.8 and 6.1.1.4'
O O 0.0106 0.0060 'International Tables Vol C Tables 4.2.6.8 and 6.1.1.4'
F F 0.0171 0.0103 'International Tables Vol C Tables 4.2.6.8 and 6.1.1.4'

loop_
_geom_angle_atom_site_label_1
_geom_angle_atom_site_label_2
_geom_angle_atom_site_label_3
_geom_angle
C7 N1 N2 118.26(15)
C9 N2 N1 117.22(15)
C9 N2 H2' 121.3(14)
N1 N2 H2' 121.2(14)
C11 N3 C12 115.8(2)
F1B C6 C5 116.3(3)
F1B C6 C1 120.6(3)
C5 C6 C1 122.7(2)
F1B C6 H6 6.8
C5 C6 H6 118.7
C1 C6 H6 118.7
F1 C2 C3 117.0(2)
F1 C2 C1 120.32(19)
C3 C2 C1 122.6(2)
F1 C2 H2 2.6
C3 C2 H2 118.7
C1 C2 H2 118.7
C4 C5 C6 119.3(2)
C4 C5 H5 120.4
C6 C5 H5 120.4
C5 C4 C3 120.4(2)
C5 C4 H4 119.8
C3 C4 H4 119.8
C4 C3 C2 119.2(2)
C4 C3 H3 120.4
C2 C3 H3 120.4
C2 C1 C6 115.79(18)
C2 C1 C7 122.84(18)
C6 C1 C7 121.36(18)
N1 C7 C1 115.06(16)
N1 C7 C8 126.53(17)
C1 C7 C8 118.40(17)
C7 C8 H8A 109.5
C7 C8 H8B 109.5
H8A C8 H8B 109.5
C7 C8 H8C 109.5
H8A C8 H8C 109.5
H8B C8 H8C 109.5
O1 C9 N2 123.50(17)
O1 C9 C10 120.55(18)
N2 C9 C10 115.94(15)
C11 C10 C14 118.21(19)
C11 C10 C9 118.68(18)
C14 C10 C9 123.06(18)
N3 C11 C10 123.6(2)
N3 C11 H11 118.2
C10 C11 H11 118.2
N3 C12 C13 124.6(2)
N3 C12 H12 117.7
C13 C12 H12 117.7
C12 C13 C14 118.0(2)
C12 C13 H13 121.0
C14 C13 H13 121.0
C13 C14 C10 119.8(2)
C13 C14 H14 120.1
C10 C14 H14 120.1

loop_
_geom_bond_atom_site_label_1
_geom_bond_atom_site_label_2
_geom_bond_distance
O1 C9 1.221(2)
N1 C7 1.275(2)
N1 N2 1.380(2)
N2 C9 1.350(3)
N2 H2' 0.875(9)
N3 C11 1.338(3)
N3 C12 1.348(4)
F1 C2 1.284(3)
F1B C6 1.230(4)
C6 C5 1.376(3)
C6 C1 1.384(3)
C6 H6 0.9300
C2 C3 1.376(3)
C2 C1 1.383(3)
C2 H2 0.9300
C5 C4 1.364(4)
C5 H5 0.9300
C4 C3 1.368(4)
C4 H4 0.9300
C3 H3 0.9300
C1 C7 1.490(3)
C7 C8 1.498(3)
C8 H8A 0.9600
C8 H8B 0.9600
C8 H8C 0.9600
C9 C10 1.495(3)
C10 C11 1.375(3)
C10 C14 1.377(3)
C11 H11 0.9300
C12 C13 1.360(4)
C12 H12 0.9300
C13 C14 1.363(3)
C13 H13 0.9300
C14 H14 0.9300

loop_
_geom_hbond_atom_site_label_D
_geom_hbond_atom_site_label_H
_geom_hbond_atom_site_label_A
_geom_hbond_site_symmetry_A
_geom_hbond_distance_DH
_geom_hbond_distance_HA
_geom_hbond_distance_DA
_geom_hbond_angle_DHA
N2 H2' O1 6_655 0.875(9) 2.346(13) 3.163(2) 156(2)
N2 H2' N1 6_655 0.875(9) 2.483(17) 3.148(2) 133.4(17)

loop_
_geom_torsion_atom_site_label_1
_geom_torsion_atom_site_label_2
_geom_torsion_atom_site_label_3
_geom_torsion_atom_site_label_4
_geom_torsion
C7 N1 N2 C9 179.58(18)
F1B C6 C5 C4 172.7(4)
C1 C6 C5 C4 0.0(4)
C6 C5 C4 C3 0.8(4)
C5 C4 C3 C2 -0.6(4)
F1 C2 C3 C4 177.3(2)
C1 C2 C3 C4 -0.5(4)
F1 C2 C1 C6 -176.5(2)
C3 C2 C1 C6 1.2(3)
F1 C2 C1 C7 4.8(3)
C3 C2 C1 C7 -177.5(2)
F1B C6 C1 C2 -173.4(3)
C5 C6 C1 C2 -1.0(3)
F1B C6 C1 C7 5.3(4)
C5 C6 C1 C7 177.7(2)
N2 N1 C7 C1 177.76(16)
N2 N1 C7 C8 -0.9(3)
C2 C1 C7 N1 42.7(3)
C6 C1 C7 N1 -135.9(2)
C2 C1 C7 C8 -138.5(2)
C6 C1 C7 C8 42.9(3)
N1 N2 C9 O1 -0.3(3)
N1 N2 C9 C10 178.48(16)
O1 C9 C10 C11 -44.3(3)
N2 C9 C10 C11 136.9(2)
O1 C9 C10 C14 133.2(2)
N2 C9 C10 C14 -45.7(3)
C12 N3 C11 C10 -0.5(4)
C14 C10 C11 N3 1.6(3)
C9 C10 C11 N3 179.1(2)
C11 N3 C12 C13 -1.0(5)
N3 C12 C13 C14 1.3(5)
C12 C13 C14 C10 -0.1(4)
C11 C10 C14 C13 -1.2(3)
C9 C10 C14 C13 -178.7(2)
